data_4512861
loop_
_publ_author_name
'Chen, Bin'
'Lv, Zhong-Peng'
'Leong, Chanel F.'
'Zhao, Yue'
'D&#x2019;Alessandro, Deanna M.'
'Zuo, Jing-Lin'

_publ_section_title
;
 Crystal Structures, Gas Adsorption, and Electrochemical Properties of
 Electroactive Coordination Polymers Based on the
 Tetrathiafulvalene-Tetrabenzoate Ligand
;
_journal_issue 4
_journal_name_full 'Crystal Growth &amp; Design'
_journal_page_first 1861
_journal_paper_doi 10.1021/acs.cgd.5b00014
_journal_volume 15
_journal_year 2015
_chemical_formula_sum 'C43 H39 Cd N2 O13 S4'
_chemical_formula_weight 1032.40
_chemical_name_systematic
; 
 ? 
;
_space_group_IT_number 2
_symmetry_cell_setting triclinic
_symmetry_space_group_name_Hall '-P 1'
_symmetry_space_group_name_H-M 'P -1'
_atom_sites_solution_hydrogens geom
_atom_sites_solution_primary direct
_atom_sites_solution_secondary difmap
_audit_creation_method SHELXL-97
_cell_angle_alpha 82.313(5)
_cell_angle_beta 79.259(6)
_cell_angle_gamma 86.749(5)
_cell_formula_units_Z 2
_cell_length_a 9.005(3)
_cell_length_b 12.573(4)
_cell_length_c 19.675(7)
_cell_measurement_reflns_used 2561
_cell_measurement_temperature 293(2)
_cell_measurement_theta_max 23.82
_cell_measurement_theta_min 2.51
_cell_volume 2167.7(13)
_computing_structure_refinement 'SHELXL-97 (Sheldrick, 2008)'
_computing_structure_solution 'SHELXS-97 (Sheldrick, 2008)'
_diffrn_ambient_temperature 293(2)
_diffrn_measured_fraction_theta_full 0.995
_diffrn_measured_fraction_theta_max 0.995
_diffrn_measurement_device_type 'CCD area detector'
_diffrn_measurement_method 'phi and omega scans'
_diffrn_radiation_monochromator graphite
_diffrn_radiation_source 'fine-focus sealed tube'
_diffrn_radiation_type MoK\a
_diffrn_radiation_wavelength 0.71073
_diffrn_reflns_av_R_equivalents 0.1012
_diffrn_reflns_av_sigmaI/netI 0.1315
_diffrn_reflns_limit_h_max 10
_diffrn_reflns_limit_h_min -10
_diffrn_reflns_limit_k_max 15
_diffrn_reflns_limit_k_min -15
_diffrn_reflns_limit_l_max 15
_diffrn_reflns_limit_l_min -23
_diffrn_reflns_number 12238
_diffrn_reflns_theta_full 25.50
_diffrn_reflns_theta_max 25.50
_diffrn_reflns_theta_min 1.06
_exptl_absorpt_coefficient_mu 0.765
_exptl_absorpt_correction_T_max 0.8874
_exptl_absorpt_correction_T_min 0.8498
_exptl_absorpt_correction_type multi-scan
_exptl_absorpt_process_details sadabs
_exptl_crystal_colour black
_exptl_crystal_density_diffrn 1.582
_exptl_crystal_density_method 'not measured'
_exptl_crystal_description needle
_exptl_crystal_F_000 1054
_exptl_crystal_size_max 0.22
_exptl_crystal_size_mid 0.18
_exptl_crystal_size_min 0.16
_platon_squeeze_details
;
In order to subtract the contribution from the disordered solvent molecules,
the SQUEEZE command was applied.
SQUEEZE removed one DMF and three H2O per formula unit. This valueis calculated based upon volume/count_electrons analysis.
See ref. Bi, Y. F.; Wang, X. T.; Liao, W. P.; Wang, X. F.; Wang, X. W.;
Zhang, H. J.; Gao, S. J. Am. Chem. Soc. 2009, 131, 11650.

CHEMW03_ALERT_2_A ALERT: The ratio of given/expected molecular weight as
            calculated from the _atom_site* data lies outside
            the range 0.90 <> 1.10
           From the CIF: _cell_formula_units_Z                    2
           From the CIF: _chemical_formula_weight          1032.40
           TEST: Calculate formula weight from _atom_site_*
           atom     mass    num     sum
           C        12.01   40.00  480.44
           H         1.01   26.00   26.21
           Cd      112.41    1.00  112.41
           N        14.01    1.00   14.01
           O        16.00    9.00  143.99
           S        32.07    4.00  128.26
           Calculated formula weight              905.32
 
RESPONSE: This is caused by the given molecular weight being increased
from the atom count to account for disordered DMF and H2O omitted by SQUEEZE.
;
_refine_diff_density_max 0.745
_refine_diff_density_min -1.634
_refine_diff_density_rms 0.170
_refine_ls_extinction_method none
_refine_ls_goodness_of_fit_ref 0.903
_refine_ls_hydrogen_treatment mixed
_refine_ls_matrix_type full
_refine_ls_number_parameters 497
_refine_ls_number_reflns 8011
_refine_ls_number_restraints 0
_refine_ls_restrained_S_all 0.903
_refine_ls_R_factor_all 0.0890
_refine_ls_R_factor_gt 0.0588
_refine_ls_shift/su_max 0.001
_refine_ls_shift/su_mean 0.000
_refine_ls_structure_factor_coef Fsqd
_refine_ls_weighting_details 'calc w=1/[\s^2^(Fo^2^)+(0.0771P)^2^+0.0000P] where P=(Fo^2^+2Fc^2^)/3'
_refine_ls_weighting_scheme calc
_refine_ls_wR_factor_gt 0.1539
_refine_ls_wR_factor_ref 0.1650
_reflns_number_gt 4761
_reflns_number_total 8011
_reflns_threshold_expression >2sigma(I)
_cod_data_source_file cg5b00014_si_002.cif
_cod_data_source_block 3
_cod_depositor_comments
;
The following automatic conversions were performed:

'_symmetry_cell_setting' value 'Triclinic' changed to 'triclinic'
according to
/usr/data/users/saulius/crontab/automatic-downloads/current/ACS/lib/dictionaries/cif_core.dic
dictionary named 'cif_core.dic' version 2.4.2 from 2011-04-26.

Automatic conversion script
Id: cif_fix_values 3143 2015-03-26 13:38:13Z robertas 
;
_cod_original_sg_symbol_H-M 'P-1   '
_cod_database_code 4512861

loop_
_symmetry_equiv_pos_as_xyz
'x, y, z'
'-x, -y, -z'

loop_
_atom_site_label
_atom_site_type_symbol
_atom_site_fract_x
_atom_site_fract_y
_atom_site_fract_z
_atom_site_U_iso_or_equiv
_atom_site_adp_type
_atom_site_occupancy
_atom_site_symmetry_multiplicity
_atom_site_calc_flag
_atom_site_refinement_flags
C1 C 0.8512(7) -0.2264(4) 0.8996(3) 0.0318(13) Uani 1 1 d .
C2 C 0.8634(7) -0.1463(4) 0.8356(3) 0.0329(13) Uani 1 1 d .
C3 C 0.9587(8) -0.1643(5) 0.7737(3) 0.0434(16) Uani 1 1 d .
H3 H 1.0257 -0.2234 0.7730 0.052 Uiso 1 1 calc R
C4 C 0.9544(8) -0.0959(5) 0.7142(3) 0.0454(17) Uani 1 1 d .
H4 H 1.0167 -0.1107 0.6730 0.054 Uiso 1 1 calc R
C5 C 0.8602(7) -0.0052(5) 0.7133(3) 0.0368(15) Uani 1 1 d .
C6 C 0.7662(8) 0.0134(5) 0.7747(3) 0.0480(18) Uani 1 1 d .
H6 H 0.7001 0.0730 0.7753 0.058 Uiso 1 1 calc R
C7 C 0.7690(8) -0.0553(5) 0.8351(3) 0.0444(17) Uani 1 1 d .
H7 H 0.7066 -0.0404 0.8762 0.053 Uiso 1 1 calc R
C8 C 0.8508(8) 0.0645(5) 0.6480(3) 0.0406(15) Uani 1 1 d .
C9 C 0.8504(8) 0.1723(5) 0.6380(3) 0.0418(16) Uani 1 1 d .
C10 C 0.9714(8) 0.4624(5) 0.8212(3) 0.0435(16) Uani 1 1 d .
C11 C 0.9859(8) 0.2196(5) 0.7286(3) 0.0476(17) Uani 1 1 d .
H11 H 1.0388 0.1539 0.7277 0.057 Uiso 1 1 calc R
C12 C 1.0126(8) 0.2893(5) 0.7730(4) 0.0502(18) Uani 1 1 d .
H12 H 1.0817 0.2704 0.8026 0.060 Uiso 1 1 calc R
C13 C 0.9351(8) 0.3882(5) 0.7730(3) 0.0425(16) Uani 1 1 d .
C14 C 0.8339(8) 0.4156(5) 0.7297(4) 0.0511(18) Uani 1 1 d .
H14 H 0.7838 0.4824 0.7297 0.061 Uiso 1 1 calc R
C15 C 0.8049(8) 0.3466(5) 0.6864(4) 0.0524(19) Uani 1 1 d .
H15 H 0.7343 0.3660 0.6576 0.063 Uiso 1 1 calc R
C16 C 0.8810(8) 0.2464(5) 0.6852(3) 0.0428(16) Uani 1 1 d .
C17 C 0.7810(9) 0.1143(5) 0.5258(4) 0.0531(19) Uani 1 1 d .
C18 C 0.7360(9) 0.1115(5) 0.4665(3) 0.0491(18) Uani 1 1 d .
C19 C 0.6513(8) 0.0565(5) 0.3564(3) 0.0406(15) Uani 1 1 d .
C20 C 0.6317(8) -0.0183(5) 0.3078(3) 0.0390(15) Uani 1 1 d .
C21 C 0.5660(8) -0.1161(5) 0.3340(3) 0.0466(17) Uani 1 1 d .
H21 H 0.5299 -0.1312 0.3816 0.056 Uiso 1 1 calc R
C22 C 0.5535(8) -0.1910(5) 0.2906(3) 0.0489(18) Uani 1 1 d .
H22 H 0.5067 -0.2554 0.3086 0.059 Uiso 1 1 calc R
C23 C 0.6108(7) -0.1700(5) 0.2200(3) 0.0386(15) Uani 1 1 d .
C24 C 0.6762(7) -0.0732(5) 0.1944(3) 0.0399(15) Uani 1 1 d .
H24 H 0.7142 -0.0585 0.1470 0.048 Uiso 1 1 calc R
C25 C 0.6866(8) 0.0018(5) 0.2376(3) 0.0429(16) Uani 1 1 d .
H25 H 0.7311 0.0668 0.2192 0.052 Uiso 1 1 calc R
C26 C 0.6431(8) 0.1648(5) 0.3471(3) 0.0420(16) Uani 1 1 d .
C27 C 0.6029(7) 0.2361(4) 0.2880(3) 0.0370(15) Uani 1 1 d .
C28 C 0.4792(8) 0.2164(5) 0.2587(4) 0.0520(19) Uani 1 1 d .
H28 H 0.4222 0.1563 0.2766 0.062 Uiso 1 1 calc R
C29 C 0.4403(8) 0.2849(5) 0.2034(4) 0.0478(17) Uani 1 1 d .
H29 H 0.3589 0.2696 0.1838 0.057 Uiso 1 1 calc R
C30 C 0.5210(7) 0.3755(4) 0.1770(3) 0.0366(15) Uani 1 1 d .
C31 C 0.6412(7) 0.3970(5) 0.2071(3) 0.0408(15) Uani 1 1 d .
H31 H 0.6953 0.4589 0.1904 0.049 Uiso 1 1 calc R
C32 C 0.6823(8) 0.3271(5) 0.2620(3) 0.0476(17) Uani 1 1 d .
H32 H 0.7643 0.3422 0.2812 0.057 Uiso 1 1 calc R
C33 C 0.4808(7) 0.4487(4) 0.1173(3) 0.0326(14) Uani 1 1 d .
C34 C 0.6016(7) -0.2502(5) 0.1722(3) 0.0373(15) Uani 1 1 d .
C35 C 0.2695(8) -0.2856(5) 0.0264(4) 0.059(2) Uani 1 1 d .
H35 H 0.2647 -0.3600 0.0337 0.071 Uiso 1 1 calc R
C36 C 0.1364(9) -0.2266(6) 0.0294(5) 0.071(2) Uani 1 1 d .
H36 H 0.0441 -0.2601 0.0385 0.086 Uiso 1 1 calc R
C37 C 0.1429(8) -0.1151(5) 0.0183(4) 0.0511(18) Uani 1 1 d .
C38 C 0.2826(8) -0.0727(5) 0.0029(4) 0.055(2) Uani 1 1 d .
H38 H 0.2916 0.0014 -0.0071 0.066 Uiso 1 1 calc R
C39 C 0.4109(8) -0.1381(5) 0.0019(4) 0.0537(19) Uani 1 1 d .
H39 H 0.5050 -0.1068 -0.0076 0.064 Uiso 1 1 calc R
C40 C -0.0014(8) -0.0455(6) 0.0266(5) 0.067(2) Uani 1 1 d .
H40A H -0.0860 -0.0892 0.0254 0.081 Uiso 1 1 calc R
H40B H -0.0177 -0.0200 0.0718 0.081 Uiso 1 1 calc R
Cd1 Cd 0.62347(5) -0.34071(3) 0.01739(2) 0.03491(16) Uani 1 1 d .
N1 N 0.4045(6) -0.2433(4) 0.0139(3) 0.0408(13) Uani 1 1 d .
O1 O 0.9380(5) -0.3104(3) 0.8972(2) 0.0430(11) Uani 1 1 d .
O2 O 0.7600(5) -0.2062(3) 0.9527(2) 0.0404(10) Uani 1 1 d .
O3 O 0.9133(6) 0.5599(4) 0.8079(3) 0.0669(16) Uani 1 1 d .
H3A H 0.9367 0.5985 0.8364 0.100 Uiso 1 1 d R
O4 O 1.0450(6) 0.4356(4) 0.8653(2) 0.0578(13) Uani 1 1 d .
O5 O 0.5452(7) -0.3406(4) 0.2035(2) 0.0650(15) Uani 1 1 d .
H5A H 0.4613 -0.3464 0.1941 0.098 Uiso 1 1 calc R
O6 O 0.6489(5) -0.2344(3) 0.1097(2) 0.0474(11) Uani 1 1 d .
O7 O 0.4113(5) 0.4161(4) 0.0766(2) 0.0494(12) Uani 1 1 d .
O8 O 0.5231(5) 0.5449(3) 0.1101(2) 0.0430(11) Uani 1 1 d .
O9 O 0.8374(5) -0.4447(3) 0.0162(2) 0.0441(11) Uani 1 1 d .
H9A H 0.9141 -0.4160 -0.0215 0.066 Uiso 1 1 d R
H9B H 0.8716 -0.4453 0.0596 0.066 Uiso 1 1 d R
S1 S 0.6972(3) 0.22899(13) 0.41216(10) 0.0646(6) Uani 1 1 d .
S2 S 0.7081(3) -0.00574(13) 0.43336(9) 0.0605(6) Uani 1 1 d .
S3 S 0.8210(3) -0.00167(13) 0.57984(9) 0.0592(6) Uani 1 1 d .
S4 S 0.8160(3) 0.23345(13) 0.55584(9) 0.0635(6) Uani 1 1 d .

loop_
_atom_site_aniso_label
_atom_site_aniso_U_11
_atom_site_aniso_U_22
_atom_site_aniso_U_33
_atom_site_aniso_U_23
_atom_site_aniso_U_13
_atom_site_aniso_U_12
C1 0.039(4) 0.024(3) 0.037(3) -0.007(3) -0.015(3) 0.000(3)
C2 0.039(4) 0.027(3) 0.036(3) -0.005(3) -0.014(3) 0.003(3)
C3 0.056(4) 0.030(3) 0.041(4) -0.005(3) -0.005(3) 0.015(3)
C4 0.065(5) 0.034(3) 0.033(4) -0.001(3) -0.002(3) 0.011(3)
C5 0.052(4) 0.027(3) 0.035(3) -0.006(3) -0.018(3) 0.000(3)
C6 0.069(5) 0.032(3) 0.044(4) -0.006(3) -0.017(4) 0.019(3)
C7 0.066(5) 0.037(4) 0.029(3) -0.007(3) -0.008(3) 0.018(3)
C8 0.063(4) 0.030(3) 0.032(3) -0.006(3) -0.016(3) 0.001(3)
C9 0.068(5) 0.031(3) 0.031(3) -0.005(3) -0.019(3) -0.001(3)
C10 0.052(4) 0.039(4) 0.044(4) -0.018(3) -0.013(3) 0.000(3)
C11 0.068(5) 0.025(3) 0.058(4) -0.015(3) -0.030(4) 0.010(3)
C12 0.067(5) 0.036(4) 0.058(4) -0.015(3) -0.035(4) 0.012(3)
C13 0.061(4) 0.027(3) 0.045(4) -0.010(3) -0.020(3) 0.007(3)
C14 0.066(5) 0.042(4) 0.056(4) -0.021(3) -0.033(4) 0.016(3)
C15 0.073(5) 0.040(4) 0.056(4) -0.015(3) -0.040(4) 0.017(3)
C16 0.064(5) 0.033(3) 0.036(3) -0.008(3) -0.019(3) 0.001(3)
C17 0.089(6) 0.028(3) 0.046(4) -0.002(3) -0.023(4) -0.003(3)
C18 0.084(5) 0.032(3) 0.035(4) -0.004(3) -0.022(4) 0.004(3)
C19 0.067(5) 0.025(3) 0.035(3) -0.009(3) -0.019(3) 0.001(3)
C20 0.062(4) 0.028(3) 0.031(3) -0.009(3) -0.019(3) 0.007(3)
C21 0.077(5) 0.030(3) 0.031(3) -0.004(3) -0.007(3) 0.001(3)
C22 0.083(5) 0.026(3) 0.038(4) -0.005(3) -0.011(4) -0.006(3)
C23 0.051(4) 0.032(3) 0.036(3) -0.013(3) -0.015(3) 0.009(3)
C24 0.059(4) 0.037(4) 0.025(3) -0.004(3) -0.011(3) 0.000(3)
C25 0.067(5) 0.026(3) 0.037(4) -0.002(3) -0.012(3) -0.005(3)
C26 0.063(5) 0.030(3) 0.035(3) -0.007(3) -0.016(3) 0.009(3)
C27 0.051(4) 0.023(3) 0.040(3) -0.006(3) -0.016(3) 0.005(3)
C28 0.072(5) 0.024(3) 0.065(5) 0.010(3) -0.033(4) -0.012(3)
C29 0.052(4) 0.033(3) 0.067(5) 0.004(3) -0.039(4) -0.013(3)
C30 0.053(4) 0.023(3) 0.039(3) -0.010(3) -0.020(3) 0.007(3)
C31 0.051(4) 0.029(3) 0.045(4) 0.002(3) -0.020(3) -0.008(3)
C32 0.055(4) 0.044(4) 0.051(4) -0.009(3) -0.025(3) 0.004(3)
C33 0.042(4) 0.029(3) 0.032(3) -0.009(3) -0.015(3) 0.008(3)
C34 0.053(4) 0.027(3) 0.037(4) -0.008(3) -0.020(3) 0.007(3)
C35 0.049(5) 0.020(3) 0.107(6) 0.002(4) -0.019(4) 0.010(3)
C36 0.041(4) 0.051(5) 0.120(7) 0.003(5) -0.015(5) -0.005(4)
C37 0.047(4) 0.031(3) 0.074(5) 0.003(3) -0.017(4) 0.005(3)
C38 0.047(4) 0.023(3) 0.095(6) -0.004(3) -0.021(4) 0.007(3)
C39 0.036(4) 0.028(3) 0.095(6) -0.005(4) -0.011(4) 0.003(3)
C40 0.031(4) 0.056(5) 0.111(7) -0.002(4) -0.014(4) 0.020(4)
Cd1 0.0488(3) 0.0212(2) 0.0367(3) -0.00370(17) -0.0154(2) 0.00796(18)
N1 0.035(3) 0.034(3) 0.055(3) -0.008(2) -0.015(3) 0.010(2)
O1 0.062(3) 0.027(2) 0.040(2) -0.0044(18) -0.012(2) 0.014(2)
O2 0.055(3) 0.025(2) 0.037(2) -0.0036(18) -0.002(2) 0.0058(19)
O3 0.107(4) 0.041(3) 0.069(3) -0.026(2) -0.050(3) 0.028(3)
O4 0.084(4) 0.045(3) 0.059(3) -0.013(2) -0.049(3) 0.005(3)
O5 0.115(5) 0.036(3) 0.045(3) -0.008(2) -0.009(3) -0.019(3)
O6 0.070(3) 0.042(3) 0.033(3) -0.014(2) -0.011(2) -0.003(2)
O7 0.064(3) 0.048(3) 0.045(3) -0.014(2) -0.027(2) 0.002(2)
O8 0.076(3) 0.023(2) 0.031(2) -0.0001(17) -0.015(2) -0.004(2)
O9 0.053(3) 0.043(3) 0.036(2) -0.0035(19) -0.014(2) 0.015(2)
S1 0.1312(19) 0.0255(8) 0.0491(11) -0.0097(8) -0.0467(12) 0.0092(10)
S2 0.1242(18) 0.0268(8) 0.0407(10) -0.0052(7) -0.0431(11) 0.0053(10)
S3 0.1182(17) 0.0284(8) 0.0394(10) -0.0051(7) -0.0367(11) 0.0008(9)
S4 0.1307(19) 0.0276(9) 0.0404(10) -0.0009(7) -0.0380(11) -0.0068(10)

loop_
_atom_type_symbol
_atom_type_description
_atom_type_scat_dispersion_real
_atom_type_scat_dispersion_imag
_atom_type_scat_source
C C 0.0033 0.0016 'International Tables Vol C Tables 4.2.6.8 and 6.1.1.4'
H H 0.0000 0.0000 'International Tables Vol C Tables 4.2.6.8 and 6.1.1.4'
Cd Cd -0.8075 1.2024 'International Tables Vol C Tables 4.2.6.8 and 6.1.1.4'
N N 0.0061 0.0033 'International Tables Vol C Tables 4.2.6.8 and 6.1.1.4'
O O 0.0106 0.0060 'International Tables Vol C Tables 4.2.6.8 and 6.1.1.4'
S S 0.1246 0.1234 'International Tables Vol C Tables 4.2.6.8 and 6.1.1.4'

loop_
_geom_angle_atom_site_label_1
_geom_angle_atom_site_label_2
_geom_angle_atom_site_label_3
_geom_angle
_geom_angle_site_symmetry_1
_geom_angle_site_symmetry_3
O2 C1 O1 123.9(5) . .
O2 C1 C2 118.3(5) . .
O1 C1 C2 117.8(5) . .
C7 C2 C3 118.0(5) . .
C7 C2 C1 119.9(5) . .
C3 C2 C1 121.8(5) . .
C4 C3 C2 120.4(5) . .
C4 C3 H3 119.8 . .
C2 C3 H3 119.8 . .
C3 C4 C5 121.9(6) . .
C3 C4 H4 119.1 . .
C5 C4 H4 119.1 . .
C4 C5 C6 117.9(5) . .
C4 C5 C8 121.2(5) . .
C6 C5 C8 120.7(5) . .
C7 C6 C5 120.8(6) . .
C7 C6 H6 119.6 . .
C5 C6 H6 119.6 . .
C6 C7 C2 121.0(6) . .
C6 C7 H7 119.5 . .
C2 C7 H7 119.5 . .
C9 C8 C5 126.9(5) . .
C9 C8 S3 118.0(5) . .
C5 C8 S3 114.9(4) . .
C8 C9 C16 128.6(6) . .
C8 C9 S4 115.9(5) . .
C16 C9 S4 115.5(4) . .
O4 C10 O3 124.7(6) . .
O4 C10 C13 123.6(6) . .
O3 C10 C13 111.7(6) . .
C12 C11 C16 120.6(6) . .
C12 C11 H11 119.7 . .
C16 C11 H11 119.7 . .
C11 C12 C13 119.3(6) . .
C11 C12 H12 120.4 . .
C13 C12 H12 120.4 . .
C14 C13 C12 120.3(6) . .
C14 C13 C10 122.6(5) . .
C12 C13 C10 117.1(6) . .
C13 C14 C15 120.9(6) . .
C13 C14 H14 119.6 . .
C15 C14 H14 119.6 . .
C14 C15 C16 120.2(6) . .
C14 C15 H15 119.9 . .
C16 C15 H15 119.9 . .
C11 C16 C15 118.7(6) . .
C11 C16 C9 121.2(6) . .
C15 C16 C9 120.1(6) . .
C18 C17 S4 123.3(5) . .
C18 C17 S3 122.7(5) . .
S4 C17 S3 113.9(4) . .
C17 C18 S2 124.4(5) . .
C17 C18 S1 122.3(5) . .
S2 C18 S1 113.3(4) . .
C26 C19 C20 128.5(6) . .
C26 C19 S2 117.1(5) . .
C20 C19 S2 114.1(4) . .
C25 C20 C21 118.7(5) . .
C25 C20 C19 122.0(6) . .
C21 C20 C19 119.1(6) . .
C22 C21 C20 120.9(6) . .
C22 C21 H21 119.5 . .
C20 C21 H21 119.5 . .
C21 C22 C23 119.7(6) . .
C21 C22 H22 120.1 . .
C23 C22 H22 120.1 . .
C24 C23 C22 119.0(5) . .
C24 C23 C34 120.2(6) . .
C22 C23 C34 120.8(6) . .
C25 C24 C23 121.2(6) . .
C25 C24 H24 119.4 . .
C23 C24 H24 119.4 . .
C24 C25 C20 120.5(6) . .
C24 C25 H25 119.8 . .
C20 C25 H25 119.8 . .
C19 C26 C27 128.5(6) . .
C19 C26 S1 116.1(5) . .
C27 C26 S1 115.3(4) . .
C32 C27 C28 118.3(6) . .
C32 C27 C26 120.6(6) . .
C28 C27 C26 121.0(6) . .
C29 C28 C27 120.9(6) . .
C29 C28 H28 119.5 . .
C27 C28 H28 119.5 . .
C30 C29 C28 120.6(6) . .
C30 C29 H29 119.7 . .
C28 C29 H29 119.7 . .
C29 C30 C31 118.8(6) . .
C29 C30 C33 120.8(6) . .
C31 C30 C33 120.3(6) . .
C30 C31 C32 120.7(6) . .
C30 C31 H31 119.7 . .
C32 C31 H31 119.7 . .
C27 C32 C31 120.7(6) . .
C27 C32 H32 119.7 . .
C31 C32 H32 119.7 . .
O7 C33 O8 122.3(5) . .
O7 C33 C30 120.6(5) . .
O8 C33 C30 117.1(5) . .
O6 C34 O5 123.1(5) . .
O6 C34 C23 122.9(6) . .
O5 C34 C23 114.0(6) . .
N1 C35 C36 124.1(6) . .
N1 C35 H35 118.0 . .
C36 C35 H35 118.0 . .
C35 C36 C37 118.2(7) . .
C35 C36 H36 120.9 . .
C37 C36 H36 120.9 . .
C38 C37 C36 117.1(6) . .
C38 C37 C40 122.3(6) . .
C36 C37 C40 120.5(7) . .
C37 C38 C39 120.8(6) . .
C37 C38 H38 119.6 . .
C39 C38 H38 119.6 . .
N1 C39 C38 122.0(6) . .
N1 C39 H39 119.0 . .
C38 C39 H39 119.0 . .
C40 C40 C37 113.5(8) 2 .
C40 C40 H40A 108.9 2 .
C37 C40 H40A 108.9 . .
C40 C40 H40B 108.9 2 .
C37 C40 H40B 108.9 . .
H40A C40 H40B 107.7 . .
O8 Cd1 O2 160.39(15) 1_545 1_554
O8 Cd1 O9 86.05(16) 1_545 .
O2 Cd1 O9 89.61(15) 1_554 .
O8 Cd1 O7 105.05(16) 1_545 2_655
O2 Cd1 O7 93.79(16) 1_554 2_655
O9 Cd1 O7 87.04(16) . 2_655
O8 Cd1 N1 93.98(18) 1_545 .
O2 Cd1 N1 91.58(17) 1_554 .
O9 Cd1 N1 176.29(18) . .
O7 Cd1 N1 89.37(17) 2_655 .
O8 Cd1 O6 81.16(15) 1_545 .
O2 Cd1 O6 80.69(15) 1_554 .
O9 Cd1 O6 99.28(15) . .
O7 Cd1 O6 171.53(15) 2_655 .
N1 Cd1 O6 84.39(17) . .
C39 N1 C35 117.7(5) . .
C39 N1 Cd1 118.3(4) . .
C35 N1 Cd1 123.9(4) . .
C1 O2 Cd1 118.6(4) . 1_556
C10 O3 H3A 108.1 . .
C34 O5 H5A 109.5 . .
C34 O6 Cd1 130.1(4) . .
C33 O7 Cd1 157.7(4) . 2_655
C33 O8 Cd1 133.5(4) . 1_565
Cd1 O9 H9A 109.4 . .
Cd1 O9 H9B 109.2 . .
H9A O9 H9B 109.5 . .
C26 S1 C18 96.8(3) . .
C18 S2 C19 96.7(3) . .
C8 S3 C17 95.7(3) . .
C17 S4 C9 95.7(3) . .

loop_
_geom_bond_atom_site_label_1
_geom_bond_atom_site_label_2
_geom_bond_distance
_geom_bond_site_symmetry_2
C1 O2 1.248(7) .
C1 O1 1.278(7) .
C1 C2 1.495(8) .
C2 C7 1.387(8) .
C2 C3 1.389(8) .
C3 C4 1.363(8) .
C3 H3 0.9300 .
C4 C5 1.382(8) .
C4 H4 0.9300 .
C5 C6 1.380(9) .
C5 C8 1.469(8) .
C6 C7 1.374(8) .
C6 H6 0.9300 .
C7 H7 0.9300 .
C8 C9 1.343(8) .
C8 S3 1.738(6) .
C9 C16 1.471(8) .
C9 S4 1.768(6) .
C10 O4 1.190(7) .
C10 O3 1.319(8) .
C10 C13 1.504(8) .
C11 C12 1.377(9) .
C11 C16 1.386(9) .
C11 H11 0.9300 .
C12 C13 1.392(8) .
C12 H12 0.9300 .
C13 C14 1.360(9) .
C14 C15 1.361(9) .
C14 H14 0.9300 .
C15 C16 1.400(9) .
C15 H15 0.9300 .
C17 C18 1.310(9) .
C17 S4 1.747(7) .
C17 S3 1.748(7) .
C18 S2 1.738(7) .
C18 S1 1.763(6) .
C19 C26 1.349(8) .
C19 C20 1.467(8) .
C19 S2 1.758(6) .
C20 C25 1.372(8) .
C20 C21 1.388(9) .
C21 C22 1.375(8) .
C21 H21 0.9300 .
C22 C23 1.384(9) .
C22 H22 0.9300 .
C23 C24 1.374(9) .
C23 C34 1.482(8) .
C24 C25 1.368(8) .
C24 H24 0.9300 .
C25 H25 0.9300 .
C26 C27 1.458(8) .
C26 S1 1.756(6) .
C27 C32 1.372(9) .
C27 C28 1.394(9) .
C28 C29 1.379(9) .
C28 H28 0.9300 .
C29 C30 1.375(9) .
C29 H29 0.9300 .
C30 C31 1.382(8) .
C30 C33 1.480(8) .
C31 C32 1.390(8) .
C31 H31 0.9300 .
C32 H32 0.9300 .
C33 O7 1.228(7) .
C33 O8 1.270(7) .
C34 O6 1.217(7) .
C34 O5 1.301(7) .
C35 N1 1.321(8) .
C35 C36 1.369(9) .
C35 H35 0.9300 .
C36 C37 1.392(10) .
C36 H36 0.9300 .
C37 C38 1.360(9) .
C37 C40 1.520(9) .
C38 C39 1.379(9) .
C38 H38 0.9300 .
C39 N1 1.315(8) .
C39 H39 0.9300 .
C40 C40 1.441(15) 2
C40 H40A 0.9700 .
C40 H40B 0.9700 .
Cd1 O8 2.245(4) 1_545
Cd1 O2 2.252(4) 1_554
Cd1 O9 2.264(4) .
Cd1 O7 2.265(4) 2_655
Cd1 N1 2.269(5) .
Cd1 O6 2.445(4) .
O2 Cd1 2.252(4) 1_556
O3 H3A 0.8500 .
O5 H5A 0.8200 .
O7 Cd1 2.265(4) 2_655
O8 Cd1 2.245(4) 1_565
O9 H9A 0.9600 .
O9 H9B 0.9600 .

loop_
_geom_torsion_atom_site_label_1
_geom_torsion_atom_site_label_2
_geom_torsion_atom_site_label_3
_geom_torsion_atom_site_label_4
_geom_torsion
_geom_torsion_site_symmetry_1
_geom_torsion_site_symmetry_4
O2 C1 C2 C7 -3.4(9) . .
O1 C1 C2 C7 178.3(6) . .
O2 C1 C2 C3 -177.9(6) . .
O1 C1 C2 C3 3.8(9) . .
C7 C2 C3 C4 -2.2(10) . .
C1 C2 C3 C4 172.4(6) . .
C2 C3 C4 C5 2.1(11) . .
C3 C4 C5 C6 -1.6(11) . .
C3 C4 C5 C8 -176.6(6) . .
C4 C5 C6 C7 1.3(10) . .
C8 C5 C6 C7 176.4(7) . .
C5 C6 C7 C2 -1.6(11) . .
C3 C2 C7 C6 2.0(10) . .
C1 C2 C7 C6 -172.7(6) . .
C4 C5 C8 C9 -135.6(8) . .
C6 C5 C8 C9 49.5(10) . .
C4 C5 C8 S3 50.3(8) . .
C6 C5 C8 S3 -124.6(6) . .
C5 C8 C9 C16 9.9(12) . .
S3 C8 C9 C16 -176.2(6) . .
C5 C8 C9 S4 -173.0(5) . .
S3 C8 C9 S4 0.9(8) . .
C16 C11 C12 C13 -1.2(11) . .
C11 C12 C13 C14 0.1(11) . .
C11 C12 C13 C10 -178.5(7) . .
O4 C10 C13 C14 170.5(7) . .
O3 C10 C13 C14 -10.2(10) . .
O4 C10 C13 C12 -10.9(11) . .
O3 C10 C13 C12 168.4(6) . .
C12 C13 C14 C15 0.9(12) . .
C10 C13 C14 C15 179.5(7) . .
C13 C14 C15 C16 -0.9(12) . .
C12 C11 C16 C15 1.2(11) . .
C12 C11 C16 C9 -179.4(7) . .
C14 C15 C16 C11 -0.2(11) . .
C14 C15 C16 C9 -179.5(7) . .
C8 C9 C16 C11 34.2(11) . .
S4 C9 C16 C11 -143.0(6) . .
C8 C9 C16 C15 -146.5(8) . .
S4 C9 C16 C15 36.4(9) . .
S4 C17 C18 S2 177.0(4) . .
S3 C17 C18 S2 0.5(11) . .
S4 C17 C18 S1 -3.0(11) . .
S3 C17 C18 S1 -179.5(4) . .
C26 C19 C20 C25 39.1(11) . .
S2 C19 C20 C25 -135.2(6) . .
C26 C19 C20 C21 -146.0(7) . .
S2 C19 C20 C21 39.8(8) . .
C25 C20 C21 C22 -1.1(10) . .
C19 C20 C21 C22 -176.2(6) . .
C20 C21 C22 C23 1.8(11) . .
C21 C22 C23 C24 -1.4(10) . .
C21 C22 C23 C34 178.8(6) . .
C22 C23 C24 C25 0.5(10) . .
C34 C23 C24 C25 -179.7(6) . .
C23 C24 C25 C20 0.2(10) . .
C21 C20 C25 C24 0.1(10) . .
C19 C20 C25 C24 175.1(6) . .
C20 C19 C26 C27 4.4(12) . .
S2 C19 C26 C27 178.5(6) . .
C20 C19 C26 S1 -171.9(6) . .
S2 C19 C26 S1 2.2(8) . .
C19 C26 C27 C32 -137.9(8) . .
S1 C26 C27 C32 38.5(8) . .
C19 C26 C27 C28 45.0(10) . .
S1 C26 C27 C28 -138.6(6) . .
C32 C27 C28 C29 2.0(10) . .
C26 C27 C28 C29 179.1(6) . .
C27 C28 C29 C30 -1.5(11) . .
C28 C29 C30 C31 -0.3(10) . .
C28 C29 C30 C33 179.4(6) . .
C29 C30 C31 C32 1.5(10) . .
C33 C30 C31 C32 -178.2(6) . .
C28 C27 C32 C31 -0.8(10) . .
C26 C27 C32 C31 -178.0(6) . .
C30 C31 C32 C27 -0.9(10) . .
C29 C30 C33 O7 -23.5(9) . .
C31 C30 C33 O7 156.2(6) . .
C29 C30 C33 O8 157.5(6) . .
C31 C30 C33 O8 -22.8(8) . .
C24 C23 C34 O6 -0.7(9) . .
C22 C23 C34 O6 179.1(6) . .
C24 C23 C34 O5 176.2(6) . .
C22 C23 C34 O5 -4.1(9) . .
N1 C35 C36 C37 0.1(14) . .
C35 C36 C37 C38 2.3(13) . .
C35 C36 C37 C40 -175.2(8) . .
C36 C37 C38 C39 -3.2(12) . .
C40 C37 C38 C39 174.2(7) . .
C37 C38 C39 N1 1.7(12) . .
C38 C37 C40 C40 44.0(14) . 2
C36 C37 C40 C40 -138.7(10) . 2
C38 C39 N1 C35 0.7(11) . .
C38 C39 N1 Cd1 -176.2(6) . .
C36 C35 N1 C39 -1.7(12) . .
C36 C35 N1 Cd1 175.0(7) . .
O8 Cd1 N1 C39 138.2(5) 1_545 .
O2 Cd1 N1 C39 -23.0(5) 1_554 .
O9 Cd1 N1 C39 -132(3) . .
O7 Cd1 N1 C39 -116.8(5) 2_655 .
O6 Cd1 N1 C39 57.5(5) . .
O8 Cd1 N1 C35 -38.5(6) 1_545 .
O2 Cd1 N1 C35 160.3(6) 1_554 .
O9 Cd1 N1 C35 52(3) . .
O7 Cd1 N1 C35 66.5(6) 2_655 .
O6 Cd1 N1 C35 -119.2(6) . .
O1 C1 O2 Cd1 -42.0(7) . 1_556
C2 C1 O2 Cd1 139.8(4) . 1_556
O5 C34 O6 Cd1 11.4(9) . .
C23 C34 O6 Cd1 -172.0(4) . .
O8 Cd1 O6 C34 -7.3(5) 1_545 .
O2 Cd1 O6 C34 -179.9(6) 1_554 .
O9 Cd1 O6 C34 -91.8(5) . .
O7 Cd1 O6 C34 130.3(11) 2_655 .
N1 Cd1 O6 C34 87.6(5) . .
O8 C33 O7 Cd1 91.5(12) . 2_655
C30 C33 O7 Cd1 -87.5(12) . 2_655
O7 C33 O8 Cd1 -41.2(9) . 1_565
C30 C33 O8 Cd1 137.8(5) . 1_565
C19 C26 S1 C18 -1.8(6) . .
C27 C26 S1 C18 -178.6(5) . .
C17 C18 S1 C26 -179.1(7) . .
S2 C18 S1 C26 0.8(5) . .
C17 C18 S2 C19 -180.0(7) . .
S1 C18 S2 C19 0.1(5) . .
C26 C19 S2 C18 -1.4(6) . .
C20 C19 S2 C18 173.6(5) . .
C9 C8 S3 C17 -6.1(7) . .
C5 C8 S3 C17 168.5(5) . .
C18 C17 S3 C8 -174.1(7) . .
S4 C17 S3 C8 9.1(5) . .
C18 C17 S4 C9 174.5(7) . .
S3 C17 S4 C9 -8.7(5) . .
C8 C9 S4 C17 4.8(6) . .
C16 C9 S4 C17 -177.7(6) . .

loop_
_platon_squeeze_void_nr
_platon_squeeze_void_average_x
_platon_squeeze_void_average_y
_platon_squeeze_void_average_z
_platon_squeeze_void_volume
_platon_squeeze_void_count_electrons
_platon_squeeze_void_content
1 -0.078 0.630 0.855 439 141 ' '
2 0.310 0.932 0.221 12 0 ' '
3 0.375 0.917 0.510 7 1 ' '
4 0.860 0.323 0.479 13 1 ' '
